data_2205143
loop_
_publ_author_name
'Liang-zhong Xu'
'Hai-Zhen Xu'
'Hai-Bin Song'
'Yong-Qi Qin'
'Kai Zhou'

_publ_section_title
;
 (<i>Z</i>)-1-Phenyl-2-(3-phenylthiazolidin-2-ylidene)ethanone
;
_journal_issue 2
_journal_name_full 'Acta Crystallographica Section E'
_journal_page_first o459
_journal_page_last o460
_journal_paper_doi 10.1107/S1600536805002102
_journal_volume 61
_journal_year 2005
_chemical_formula_iupac 'C17 H15 N1 O1 S1'
_chemical_formula_moiety 'C17 H15 N O S'
_chemical_formula_sum 'C17 H15 N O S'
_chemical_formula_weight 281.37
_chemical_name_systematic
;
(Z)-1-phenyl-2-(3-phenylthiazolidin-2-ylidene)ethanone
;
_space_group_IT_number 2
_symmetry_cell_setting triclinic
_symmetry_space_group_name_Hall '-P 1'
_symmetry_space_group_name_H-M 'P -1'
_atom_sites_solution_hydrogens geom
_atom_sites_solution_primary direct
_atom_sites_solution_secondary difmap
_cell_angle_alpha 79.303(2)
_cell_angle_beta 76.243(2)
_cell_angle_gamma 80.467(2)
_cell_formula_units_Z 4
_cell_length_a 9.5998(12)
_cell_length_b 10.8872(13)
_cell_length_c 14.4903(18)
_cell_measurement_reflns_used 2755
_cell_measurement_temperature 293(2)
_cell_measurement_theta_max 24.76
_cell_measurement_theta_min 2.37
_cell_volume 1433.7(3)
_computing_cell_refinement SMART
_computing_data_collection 'SMART (Bruker, 1998)'
_computing_data_reduction 'SAINT (Bruker, 1999)'
_computing_molecular_graphics 'SHELXTL (Bruker, 1998)'
_computing_publication_material SHELXTL
_computing_structure_refinement 'SHELXL97 (Sheldrick, 1997)'
_computing_structure_solution 'SHELXS97 (Sheldrick, 1997)'
_diffrn_ambient_temperature 293(2)
_diffrn_measured_fraction_theta_full 0.988
_diffrn_measured_fraction_theta_max 0.988
_diffrn_measurement_device_type 'Bruker SMART CCD area-detector'
_diffrn_measurement_method '\f and \w'
_diffrn_radiation_monochromator graphite
_diffrn_radiation_source 'fine-focus sealed tube'
_diffrn_radiation_type MoK\a
_diffrn_radiation_wavelength 0.71073
_diffrn_reflns_av_R_equivalents 0.0171
_diffrn_reflns_av_sigmaI/netI 0.0278
_diffrn_reflns_limit_h_max 11
_diffrn_reflns_limit_h_min -11
_diffrn_reflns_limit_k_max 12
_diffrn_reflns_limit_k_min -12
_diffrn_reflns_limit_l_max 17
_diffrn_reflns_limit_l_min -10
_diffrn_reflns_number 7858
_diffrn_reflns_theta_full 25.00
_diffrn_reflns_theta_max 25.00
_diffrn_reflns_theta_min 1.92
_diffrn_standards_decay_% 0
_diffrn_standards_interval_count 0
_diffrn_standards_interval_time 0
_diffrn_standards_number 0
_exptl_absorpt_coefficient_mu 0.220
_exptl_absorpt_correction_T_max 0.959
_exptl_absorpt_correction_T_min 0.871
_exptl_absorpt_correction_type multi-scan
_exptl_absorpt_process_details '(SADABS; Sheldrick, 1996)'
_exptl_crystal_colour colorless
_exptl_crystal_density_diffrn 1.304
_exptl_crystal_density_method 'not measured'
_exptl_crystal_description prism
_exptl_crystal_F_000 592
_exptl_crystal_size_max 0.52
_exptl_crystal_size_mid 0.38
_exptl_crystal_size_min 0.19
_refine_diff_density_max 0.196
_refine_diff_density_min -0.146
_refine_ls_extinction_coef 0.0143(12)
_refine_ls_extinction_expression Fc^*^=kFc[1+0.001xFc^2^\l^3^/sin(2\q)]^-1/4^
_refine_ls_extinction_method SHELXL97
_refine_ls_goodness_of_fit_ref 1.033
_refine_ls_hydrogen_treatment constr
_refine_ls_matrix_type full
_refine_ls_number_parameters 362
_refine_ls_number_reflns 5001
_refine_ls_number_restraints 0
_refine_ls_restrained_S_all 1.033
_refine_ls_R_factor_all 0.0506
_refine_ls_R_factor_gt 0.0351
_refine_ls_shift/su_max 0.000
_refine_ls_shift/su_mean 0.000
_refine_ls_structure_factor_coef Fsqd
_refine_ls_weighting_details 'calc w = 1/[\s^2^(Fo^2^)+(0.0420P)^2^+0.2564P] where P = (Fo^2^+2Fc^2^)/3'
_refine_ls_weighting_scheme calc
_refine_ls_wR_factor_gt 0.0874
_refine_ls_wR_factor_ref 0.0955
_reflns_number_gt 3811
_reflns_number_total 5001
_reflns_threshold_expression I>2\s(I)
_cod_data_source_file rn6038.cif
_cod_data_source_block I
_cod_depositor_comments
;
The following automatic conversions were performed:
'_symmetry_cell_setting' value 'Triclinic' changed to 'triclinic'
according to '/home/saulius/struct/CIF-dictionaries/cif_core.dic'
dictionary named 'cif_core.dic' version 2.4.1 from 2010-06-29.

Automatic conversion script
Id: cif_fix_enum 1527 2010-12-29 10:47:43Z saulius 

The following automatic conversions were performed:

'_symmetry_cell_setting' value 'Triclinic' changed to 'triclinic'
according to /home/saulius/struct/CIF-dictionaries/cif_core.dic
dictionary named 'cif_core.dic' version 2.4.1 from 2010-06-29.

Automatic conversion script
Id: cif_fix_values 1715 2011-07-08 13:25:40Z adriana 
;
_cod_original_formula_sum 'C17 H15 N1 O1 S1'
_cod_database_code 2205143
_cod_database_fobs_code 2205143

loop_
_symmetry_equiv_pos_as_xyz
'x, y, z'
'-x, -y, -z'

loop_
_atom_site_label
_atom_site_fract_x
_atom_site_fract_y
_atom_site_fract_z
_atom_site_U_iso_or_equiv
_atom_site_adp_type
_atom_site_calc_flag
_atom_site_refinement_flags
_atom_site_occupancy
_atom_site_type_symbol
S1 0.68744(5) 0.64203(4) 0.36344(4) 0.06226(16) Uani d . 1 S
S2 0.89042(6) 0.78740(5) 0.06898(4) 0.06850(17) Uani d . 1 S
N1 0.49204(15) 0.77544(12) 0.28037(10) 0.0517(3) Uani d . 1 N
N2 1.05010(15) 0.66549(13) 0.18362(10) 0.0524(4) Uani d . 1 N
O1 0.81155(14) 0.81511(12) 0.42354(10) 0.0682(4) Uani d . 1 O
O2 0.75642(15) 0.60975(13) 0.02826(10) 0.0756(4) Uani d . 1 O
C1 0.5677(2) 0.55992(17) 0.32419(17) 0.0724(6) Uani d . 1 C
H1A 0.6208 0.4866 0.2968 0.087 Uiso calc R 1 H
H1B 0.4916 0.5327 0.3778 0.087 Uiso calc R 1 H
C2 0.5054(2) 0.65275(17) 0.24992(16) 0.0677(5) Uani d . 1 C
H2A 0.5690 0.6515 0.1870 0.081 Uiso calc R 1 H
H2B 0.4116 0.6335 0.2470 0.081 Uiso calc R 1 H
C3 0.59426(17) 0.78811(15) 0.32763(12) 0.0484(4) Uani d . 1 C
C4 0.62305(18) 0.89940(16) 0.34451(12) 0.0517(4) Uani d . 1 C
H4 0.5708 0.9737 0.3211 0.062 Uiso calc R 1 H
C5 0.72900(18) 0.90732(16) 0.39611(12) 0.0508(4) Uani d . 1 C
C6 0.74243(18) 1.03513(16) 0.41560(12) 0.0515(4) Uani d . 1 C
C7 0.6259(2) 1.12843(17) 0.42766(13) 0.0580(4) Uani d . 1 C
H7 0.5357 1.1133 0.4226 0.070 Uiso calc R 1 H
C8 0.6422(2) 1.24334(19) 0.44708(15) 0.0719(5) Uani d . 1 C
H8 0.5627 1.3050 0.4558 0.086 Uiso calc R 1 H
C9 0.7742(3) 1.2678(2) 0.45363(17) 0.0847(7) Uani d . 1 C
H9 0.7848 1.3462 0.4659 0.102 Uiso calc R 1 H
C10 0.8909(3) 1.1766(2) 0.44216(18) 0.0889(7) Uani d . 1 C
H10 0.9809 1.1931 0.4466 0.107 Uiso calc R 1 H
C11 0.8753(2) 1.0603(2) 0.42404(15) 0.0714(6) Uani d . 1 C
H11 0.9547 0.9982 0.4174 0.086 Uiso calc R 1 H
C12 0.40616(17) 0.88070(15) 0.23832(12) 0.0470(4) Uani d . 1 C
C13 0.41610(19) 0.90281(17) 0.14032(13) 0.0568(4) Uani d . 1 C
H13 0.4788 0.8491 0.1016 0.068 Uiso calc R 1 H
C14 0.3329(2) 1.00477(19) 0.09988(14) 0.0660(5) Uani d . 1 C
H14 0.3391 1.0190 0.0338 0.079 Uiso calc R 1 H
C15 0.2413(2) 1.08516(19) 0.15617(15) 0.0673(5) Uani d . 1 C
H15 0.1868 1.1548 0.1284 0.081 Uiso calc R 1 H
C16 0.2305(2) 1.06232(18) 0.25365(15) 0.0653(5) Uani d . 1 C
H16 0.1680 1.1165 0.2921 0.078 Uiso calc R 1 H
C17 0.31150(19) 0.95961(16) 0.29539(13) 0.0561(4) Uani d . 1 C
H17 0.3022 0.9438 0.3617 0.067 Uiso calc R 1 H
C18 1.0140(3) 0.87149(19) 0.10189(17) 0.0814(6) Uani d . 1 C
H18A 1.1009 0.8776 0.0517 0.098 Uiso calc R 1 H
H18B 0.9691 0.9559 0.1121 0.098 Uiso calc R 1 H
C19 1.0491(2) 0.79721(17) 0.19230(15) 0.0685(5) Uani d . 1 C
H19A 1.1429 0.8116 0.1993 0.082 Uiso calc R 1 H
H19B 0.9767 0.8203 0.2476 0.082 Uiso calc R 1 H
C20 0.95612(18) 0.64621(16) 0.13268(12) 0.0510(4) Uani d . 1 C
C21 0.91298(19) 0.53291(17) 0.13291(12) 0.0564(4) Uani d . 1 C
H21 0.9527 0.4615 0.1687 0.068 Uiso calc R 1 H
C22 0.80977(19) 0.51977(18) 0.08067(13) 0.0579(4) Uani d . 1 C
C23 0.75626(19) 0.39420(18) 0.09455(12) 0.0572(5) Uani d . 1 C
C24 0.8103(2) 0.2865(2) 0.14824(15) 0.0732(6) Uani d . 1 C
H24 0.8877 0.2886 0.1759 0.088 Uiso calc R 1 H
C25 0.7511(3) 0.1761(2) 0.16148(17) 0.0862(7) Uani d . 1 C
H25 0.7884 0.1042 0.1981 0.103 Uiso calc R 1 H
C26 0.6372(3) 0.1719(3) 0.12072(17) 0.0885(7) Uani d . 1 C
H26 0.5970 0.0973 0.1298 0.106 Uiso calc R 1 H
C27 0.5829(3) 0.2769(3) 0.06700(17) 0.0889(7) Uani d . 1 C
H27 0.5058 0.2743 0.0392 0.107 Uiso calc R 1 H
C28 0.6422(2) 0.3870(2) 0.05380(15) 0.0752(6) Uani d . 1 C
H28 0.6048 0.4581 0.0166 0.090 Uiso calc R 1 H
C29 1.11743(17) 0.56708(15) 0.24458(11) 0.0470(4) Uani d . 1 C
C30 1.09247(18) 0.57068(17) 0.34153(12) 0.0564(4) Uani d . 1 C
H30 1.0306 0.6364 0.3680 0.068 Uiso calc R 1 H
C31 1.1603(2) 0.47559(19) 0.39923(13) 0.0642(5) Uani d . 1 C
H31 1.1432 0.4774 0.4649 0.077 Uiso calc R 1 H
C32 1.2520(2) 0.37908(18) 0.36106(15) 0.0654(5) Uani d . 1 C
H32 1.2966 0.3153 0.4006 0.078 Uiso calc R 1 H
C33 1.2780(2) 0.37655(18) 0.26433(15) 0.0656(5) Uani d . 1 C
H33 1.3415 0.3115 0.2380 0.079 Uiso calc R 1 H
C34 1.2105(2) 0.47022(17) 0.20566(13) 0.0579(5) Uani d . 1 C
H34 1.2277 0.4679 0.1400 0.069 Uiso calc R 1 H

loop_
_atom_site_aniso_label
_atom_site_aniso_U_11
_atom_site_aniso_U_22
_atom_site_aniso_U_33
_atom_site_aniso_U_12
_atom_site_aniso_U_13
_atom_site_aniso_U_23
S1 0.0589(3) 0.0521(3) 0.0747(3) 0.0012(2) -0.0234(2) -0.0024(2)
S2 0.0714(3) 0.0673(3) 0.0681(3) -0.0086(2) -0.0335(3) 0.0104(2)
N1 0.0515(8) 0.0455(8) 0.0625(9) -0.0052(6) -0.0205(7) -0.0098(7)
N2 0.0584(8) 0.0513(8) 0.0525(8) -0.0116(7) -0.0240(7) -0.0010(6)
O1 0.0675(8) 0.0618(8) 0.0819(9) 0.0042(7) -0.0378(7) -0.0103(7)
O2 0.0821(9) 0.0791(9) 0.0767(9) -0.0112(7) -0.0468(8) -0.0004(7)
C1 0.0706(12) 0.0485(11) 0.0991(16) -0.0053(9) -0.0227(11) -0.0095(10)
C2 0.0673(12) 0.0531(11) 0.0928(15) -0.0069(9) -0.0309(11) -0.0196(10)
C3 0.0441(9) 0.0513(10) 0.0491(9) -0.0063(7) -0.0124(7) -0.0024(8)
C4 0.0528(10) 0.0483(9) 0.0566(10) -0.0070(8) -0.0211(8) -0.0021(8)
C5 0.0485(9) 0.0561(10) 0.0487(10) -0.0050(8) -0.0154(8) -0.0049(8)
C6 0.0528(10) 0.0574(10) 0.0466(9) -0.0080(8) -0.0155(8) -0.0067(8)
C7 0.0588(11) 0.0589(11) 0.0574(11) -0.0081(9) -0.0173(9) -0.0047(9)
C8 0.0828(14) 0.0596(12) 0.0735(14) -0.0030(10) -0.0195(11) -0.0119(10)
C9 0.1057(18) 0.0651(13) 0.0926(17) -0.0224(13) -0.0245(14) -0.0209(12)
C10 0.0776(15) 0.0927(17) 0.114(2) -0.0283(13) -0.0310(14) -0.0315(15)
C11 0.0582(11) 0.0788(14) 0.0874(15) -0.0093(10) -0.0257(11) -0.0247(11)
C12 0.0458(9) 0.0483(9) 0.0513(10) -0.0128(7) -0.0170(8) -0.0043(8)
C13 0.0574(10) 0.0635(11) 0.0531(11) -0.0150(9) -0.0137(8) -0.0092(9)
C14 0.0729(13) 0.0760(13) 0.0543(11) -0.0212(11) -0.0264(10) 0.0039(10)
C15 0.0678(12) 0.0629(12) 0.0755(14) -0.0112(10) -0.0358(11) 0.0074(10)
C16 0.0610(11) 0.0589(11) 0.0758(14) 0.0019(9) -0.0190(10) -0.0125(10)
C17 0.0597(10) 0.0588(11) 0.0510(10) -0.0047(9) -0.0172(9) -0.0071(8)
C18 0.0921(15) 0.0613(12) 0.0953(16) -0.0158(11) -0.0416(13) 0.0099(11)
C19 0.0801(13) 0.0550(11) 0.0778(13) -0.0203(10) -0.0324(11) 0.0019(10)
C20 0.0500(9) 0.0614(11) 0.0421(9) -0.0079(8) -0.0151(8) -0.0019(8)
C21 0.0602(11) 0.0607(11) 0.0540(10) -0.0098(9) -0.0254(9) -0.0040(8)
C22 0.0576(10) 0.0711(12) 0.0501(10) -0.0095(9) -0.0196(9) -0.0107(9)
C23 0.0576(10) 0.0747(12) 0.0452(10) -0.0149(9) -0.0130(8) -0.0156(9)
C24 0.0788(14) 0.0743(14) 0.0767(14) -0.0178(11) -0.0287(11) -0.0147(11)
C25 0.1076(18) 0.0743(14) 0.0817(16) -0.0241(13) -0.0226(14) -0.0107(12)
C26 0.1062(18) 0.0992(18) 0.0709(15) -0.0523(15) -0.0027(13) -0.0263(14)
C27 0.0863(16) 0.124(2) 0.0721(15) -0.0495(16) -0.0197(13) -0.0191(15)
C28 0.0727(13) 0.0979(16) 0.0659(13) -0.0275(12) -0.0268(11) -0.0095(11)
C29 0.0463(9) 0.0524(9) 0.0474(9) -0.0140(8) -0.0193(7) -0.0016(8)
C30 0.0526(10) 0.0670(11) 0.0518(11) -0.0032(9) -0.0179(8) -0.0096(9)
C31 0.0648(11) 0.0842(14) 0.0461(10) -0.0105(11) -0.0214(9) -0.0028(10)
C32 0.0670(12) 0.0617(12) 0.0703(13) -0.0085(10) -0.0321(10) 0.0053(10)
C33 0.0698(12) 0.0549(11) 0.0743(14) -0.0013(9) -0.0219(10) -0.0128(10)
C34 0.0677(11) 0.0604(11) 0.0491(10) -0.0095(9) -0.0186(9) -0.0080(9)

loop_
_atom_type_symbol
_atom_type_description
_atom_type_scat_dispersion_real
_atom_type_scat_dispersion_imag
_atom_type_scat_source
C C 0.0033 0.0016 'International Tables Vol C Tables 4.2.6.8 and 6.1.1.4'
H H 0.0000 0.0000 'International Tables Vol C Tables 4.2.6.8 and 6.1.1.4'
N N 0.0061 0.0033 'International Tables Vol C Tables 4.2.6.8 and 6.1.1.4'
O O 0.0106 0.0060 'International Tables Vol C Tables 4.2.6.8 and 6.1.1.4'
S S 0.1246 0.1234 'International Tables Vol C Tables 4.2.6.8 and 6.1.1.4'

loop_
_geom_angle_atom_site_label_1
_geom_angle_atom_site_label_2
_geom_angle_atom_site_label_3
_geom_angle
_geom_angle_publ_flag
C3 S1 C1 91.58(8) yes
C20 S2 C18 91.32(8) ?
C3 N1 C12 122.70(13) yes
C3 N1 C2 114.95(14) yes
C12 N1 C2 119.87(14) yes
C20 N2 C29 123.32(14) ?
C20 N2 C19 114.62(14) ?
C29 N2 C19 120.21(14) ?
C2 C1 S1 105.81(13) ?
C2 C1 H1A 110.6 ?
S1 C1 H1A 110.6 ?
C2 C1 H1B 110.6 ?
S1 C1 H1B 110.6 ?
H1A C1 H1B 108.7 ?
N1 C2 C1 105.52(16) ?
N1 C2 H2A 110.6 ?
C1 C2 H2A 110.6 ?
N1 C2 H2B 110.6 ?
C1 C2 H2B 110.6 ?
H2A C2 H2B 108.8 ?
N1 C3 C4 125.31(15) yes
N1 C3 S1 111.09(12) yes
C4 C3 S1 123.60(13) yes
C3 C4 C5 123.11(16) ?
C3 C4 H4 118.4 ?
C5 C4 H4 118.4 ?
O1 C5 C4 123.23(16) yes
O1 C5 C6 119.17(15) yes
C4 C5 C6 117.59(15) yes
C7 C6 C11 118.40(17) ?
C7 C6 C5 122.37(15) ?
C11 C6 C5 119.22(16) ?
C8 C7 C6 120.58(18) ?
C8 C7 H7 119.7 ?
C6 C7 H7 119.7 ?
C9 C8 C7 120.5(2) ?
C9 C8 H8 119.8 ?
C7 C8 H8 119.8 ?
C8 C9 C10 119.8(2) ?
C8 C9 H9 120.1 ?
C10 C9 H9 120.1 ?
C9 C10 C11 120.1(2) ?
C9 C10 H10 119.9 ?
C11 C10 H10 119.9 ?
C10 C11 C6 120.5(2) ?
C10 C11 H11 119.7 ?
C6 C11 H11 119.7 ?
C17 C12 C13 119.72(16) ?
C17 C12 N1 120.24(15) ?
C13 C12 N1 120.03(16) ?
C12 C13 C14 119.87(18) ?
C12 C13 H13 120.1 ?
C14 C13 H13 120.1 ?
C15 C14 C13 120.54(18) ?
C15 C14 H14 119.7 ?
C13 C14 H14 119.7 ?
C14 C15 C16 119.50(18) ?
C14 C15 H15 120.2 ?
C16 C15 H15 120.2 ?
C15 C16 C17 120.66(19) ?
C15 C16 H16 119.7 ?
C17 C16 H16 119.7 ?
C12 C17 C16 119.68(17) ?
C12 C17 H17 120.2 ?
C16 C17 H17 120.2 ?
C19 C18 S2 105.88(13) ?
C19 C18 H18A 110.6 ?
S2 C18 H18A 110.6 ?
C19 C18 H18B 110.6 ?
S2 C18 H18B 110.6 ?
H18A C18 H18B 108.7 ?
N2 C19 C18 105.49(16) ?
N2 C19 H19A 110.6 ?
C18 C19 H19A 110.6 ?
N2 C19 H19B 110.6 ?
C18 C19 H19B 110.6 ?
H19A C19 H19B 108.8 ?
N2 C20 C21 125.33(16) ?
N2 C20 S2 111.17(13) ?
C21 C20 S2 123.47(13) ?
C20 C21 C22 122.58(17) ?
C20 C21 H21 118.7 ?
C22 C21 H21 118.7 ?
O2 C22 C21 122.47(17) ?
O2 C22 C23 118.83(16) ?
C21 C22 C23 118.58(16) ?
C24 C23 C28 117.77(19) ?
C24 C23 C22 124.21(16) ?
C28 C23 C22 117.97(18) ?
C25 C24 C23 120.9(2) ?
C25 C24 H24 119.5 ?
C23 C24 H24 119.5 ?
C26 C25 C24 120.0(2) ?
C26 C25 H25 120.0 ?
C24 C25 H25 120.0 ?
C27 C26 C25 119.9(2) ?
C27 C26 H26 120.1 ?
C25 C26 H26 120.1 ?
C26 C27 C28 120.0(2) ?
C26 C27 H27 120.0 ?
C28 C27 H27 120.0 ?
C27 C28 C23 121.4(2) ?
C27 C28 H28 119.3 ?
C23 C28 H28 119.3 ?
C30 C29 C34 120.07(15) ?
C30 C29 N2 120.08(16) ?
C34 C29 N2 119.83(15) ?
C29 C30 C31 119.29(17) ?
C29 C30 H30 120.4 ?
C31 C30 H30 120.4 ?
C32 C31 C30 120.84(18) ?
C32 C31 H31 119.6 ?
C30 C31 H31 119.6 ?
C31 C32 C33 119.75(18) ?
C31 C32 H32 120.1 ?
C33 C32 H32 120.1 ?
C32 C33 C34 120.23(19) ?
C32 C33 H33 119.9 ?
C34 C33 H33 119.9 ?
C29 C34 C33 119.81(17) ?
C29 C34 H34 120.1 ?
C33 C34 H34 120.1 ?

loop_
_geom_bond_atom_site_label_1
_geom_bond_atom_site_label_2
_geom_bond_distance
_geom_bond_publ_flag
S1 C3 1.7442(16) yes
S1 C1 1.813(2) yes
S2 C20 1.7441(17) ?
S2 C18 1.807(2) ?
N1 C3 1.360(2) yes
N1 C12 1.425(2) yes
N1 C2 1.460(2) yes
N2 C20 1.356(2) ?
N2 C29 1.427(2) ?
N2 C19 1.461(2) ?
O1 C5 1.2378(19) yes
O2 C22 1.241(2) ?
C1 C2 1.496(3) yes
C1 H1A 0.9700 ?
C1 H1B 0.9700 ?
C2 H2A 0.9700 ?
C2 H2B 0.9700 ?
C3 C4 1.363(2) yes
C4 C5 1.420(2) yes
C4 H4 0.9300 ?
C5 C6 1.502(2) yes
C6 C7 1.382(2) ?
C6 C11 1.386(2) ?
C7 C8 1.373(3) ?
C7 H7 0.9300 ?
C8 C9 1.366(3) ?
C8 H8 0.9300 ?
C9 C10 1.368(3) ?
C9 H9 0.9300 ?
C10 C11 1.377(3) ?
C10 H10 0.9300 ?
C11 H11 0.9300 ?
C12 C17 1.377(2) ?
C12 C13 1.378(2) ?
C13 C14 1.379(2) ?
C13 H13 0.9300 ?
C14 C15 1.369(3) ?
C14 H14 0.9300 ?
C15 C16 1.370(3) ?
C15 H15 0.9300 ?
C16 C17 1.380(2) ?
C16 H16 0.9300 ?
C17 H17 0.9300 ?
C18 C19 1.487(3) ?
C18 H18A 0.9700 ?
C18 H18B 0.9700 ?
C19 H19A 0.9700 ?
C19 H19B 0.9700 ?
C20 C21 1.364(2) ?
C21 C22 1.421(2) ?
C21 H21 0.9300 ?
C22 C23 1.501(3) ?
C23 C24 1.378(3) ?
C23 C28 1.381(2) ?
C24 C25 1.376(3) ?
C24 H24 0.9300 ?
C25 C26 1.372(3) ?
C25 H25 0.9300 ?
C26 C27 1.360(3) ?
C26 H26 0.9300 ?
C27 C28 1.372(3) ?
C27 H27 0.9300 ?
C28 H28 0.9300 ?
C29 C30 1.375(2) ?
C29 C34 1.377(2) ?
C30 C31 1.382(2) ?
C30 H30 0.9300 ?
C31 C32 1.365(3) ?
C31 H31 0.9300 ?
C32 C33 1.369(3) ?
C32 H32 0.9300 ?
C33 C34 1.380(2) ?
C33 H33 0.9300 ?
C34 H34 0.9300 ?

loop_
_geom_torsion_atom_site_label_1
_geom_torsion_atom_site_label_2
_geom_torsion_atom_site_label_3
_geom_torsion_atom_site_label_4
_geom_torsion
_geom_torsion_publ_flag
C3 S1 C1 C2 23.58(15) ?
C3 N1 C2 C1 31.8(2) ?
C12 N1 C2 C1 -165.56(15) yes
S1 C1 C2 N1 -33.59(19) ?
C12 N1 C3 C4 3.1(3) ?
C2 N1 C3 C4 165.15(17) yes
C12 N1 C3 S1 -176.16(12) yes
C2 N1 C3 S1 -14.10(19) ?
C1 S1 C3 N1 -6.36(14) ?
C1 S1 C3 C4 174.38(16) ?
N1 C3 C4 C5 178.60(16) yes
S1 C3 C4 C5 -2.2(2) yes
C3 C4 C5 O1 5.8(3) ?
C3 C4 C5 C6 -175.76(15) ?
O1 C5 C6 C7 -150.82(17) yes
C4 C5 C6 C7 30.7(2) yes
O1 C5 C6 C11 27.7(2) yes
C4 C5 C6 C11 -150.83(17) yes
C11 C6 C7 C8 0.3(3) ?
C5 C6 C7 C8 178.83(16) ?
C6 C7 C8 C9 0.8(3) ?
C7 C8 C9 C10 -1.0(3) ?
C8 C9 C10 C11 0.0(4) ?
C9 C10 C11 C6 1.1(4) ?
C7 C6 C11 C10 -1.2(3) ?
C5 C6 C11 C10 -179.82(19) ?
C3 N1 C12 C17 -64.0(2) ?
C2 N1 C12 C17 134.79(17) ?
C3 N1 C12 C13 116.95(18) ?
C2 N1 C12 C13 -44.3(2) ?
C17 C12 C13 C14 1.0(2) ?
N1 C12 C13 C14 -179.97(15) ?
C12 C13 C14 C15 0.6(3) ?
C13 C14 C15 C16 -1.3(3) ?
C14 C15 C16 C17 0.3(3) ?
C13 C12 C17 C16 -1.9(2) ?
N1 C12 C17 C16 179.03(15) ?
C15 C16 C17 C12 1.3(3) ?
C20 S2 C18 C19 -24.48(17) ?
C20 N2 C19 C18 -32.1(2) ?
C29 N2 C19 C18 162.91(16) ?
S2 C18 C19 N2 34.5(2) ?
C29 N2 C20 C21 0.4(3) ?
C19 N2 C20 C21 -164.09(17) ?
C29 N2 C20 S2 178.15(12) ?
C19 N2 C20 S2 13.65(19) ?
C18 S2 C20 N2 7.03(15) ?
C18 S2 C20 C21 -175.18(17) ?
N2 C20 C21 C22 177.54(17) ?
S2 C20 C21 C22 0.1(3) ?
C20 C21 C22 O2 3.0(3) ?
C20 C21 C22 C23 -172.91(16) ?
O2 C22 C23 C24 177.73(19) ?
C21 C22 C23 C24 -6.2(3) ?
O2 C22 C23 C28 -4.7(3) ?
C21 C22 C23 C28 171.38(17) ?
C28 C23 C24 C25 -0.7(3) ?
C22 C23 C24 C25 176.90(19) ?
C23 C24 C25 C26 0.2(3) ?
C24 C25 C26 C27 0.2(4) ?
C25 C26 C27 C28 -0.1(4) ?
C26 C27 C28 C23 -0.4(4) ?
C24 C23 C28 C27 0.8(3) ?
C22 C23 C28 C27 -177.0(2) ?
C20 N2 C29 C30 -117.98(19) ?
C19 N2 C29 C30 45.7(2) ?
C20 N2 C29 C34 63.7(2) ?
C19 N2 C29 C34 -132.60(18) ?
C34 C29 C30 C31 -0.7(3) ?
N2 C29 C30 C31 -179.03(15) ?
C29 C30 C31 C32 0.4(3) ?
C30 C31 C32 C33 0.4(3) ?
C31 C32 C33 C34 -0.9(3) ?
C30 C29 C34 C33 0.3(3) ?
N2 C29 C34 C33 178.56(15) ?
C32 C33 C34 C29 0.5(3) ?

loop_
_cod_related_entry_id
_cod_related_entry_database
_cod_related_entry_code
1 ChemSpider 24733643
